data_7236618
loop_
_publ_author_name
'Bhuvaneswari, Nagarajan'
'Annamalai, K. P.'
'Dai, Feng-Rong'
'Chen, Zhong-Ning'

_publ_section_title
;
 Pyridinium functionalized coordination containers as highly efficient
 electrocatalysts for sustainable oxygen evolution
;
_journal_issue 45
_journal_name_full 'Journal of Materials Chemistry A'
_journal_page_first 23559
_journal_paper_doi 10.1039/C7TA05797K
_journal_volume 5
_journal_year 2017
_chemical_formula_moiety ' C136 H130 Co8 N4 O42 S8, 8(C3 H7 N O), 2(Br)'
_chemical_formula_sum 'C160 H186 Br2 Co8 N12 O50 S8'
_chemical_formula_weight 3964.94
_space_group_crystal_system triclinic
_space_group_IT_number 2
_space_group_name_Hall '-P 1'
_space_group_name_H-M_alt 'P -1'
_atom_sites_solution_hydrogens geom
_audit_creation_method SHELXL-2014/7
_audit_update_record
;
2017-02-22 deposited with the CCDC.
2017-10-23 downloaded from the CCDC.
;
_cell_angle_alpha 80.00(2)
_cell_angle_beta 81.54(2)
_cell_angle_gamma 66.431(16)
_cell_formula_units_Z 1
_cell_length_a 13.420(7)
_cell_length_b 14.187(6)
_cell_length_c 26.269(14)
_cell_measurement_reflns_used 11224
_cell_measurement_temperature 298(2)
_cell_measurement_theta_max 27.5709
_cell_measurement_theta_min 2.0875
_cell_volume 4498(4)
_computing_cell_refinement 'CrystalClear (Rigaku Inc., 2008)'
_computing_data_collection 'CrystalClear (Rigaku Inc., 2008)'
_computing_data_reduction 'CrystalClear (Rigaku Inc., 2008)'
_computing_structure_refinement 'SHELXL-2014/7 (Sheldrick, 2014)'
_computing_structure_solution
; 
???? 
;
_diffrn_ambient_temperature 298(2)
_diffrn_detector_area_resol_mean 28.5714
_diffrn_measured_fraction_theta_full 0.996
_diffrn_measured_fraction_theta_max 0.996
_diffrn_measurement_device_type 'CCD area detector'
_diffrn_measurement_method CCD_Profile_fitting
_diffrn_radiation_type MoK\a
_diffrn_radiation_wavelength 0.71073
_diffrn_reflns_av_R_equivalents 0.0575
_diffrn_reflns_av_unetI/netI 0.0628
_diffrn_reflns_Laue_measured_fraction_full 0.996
_diffrn_reflns_Laue_measured_fraction_max 0.996
_diffrn_reflns_limit_h_max 15
_diffrn_reflns_limit_h_min -15
_diffrn_reflns_limit_k_max 16
_diffrn_reflns_limit_k_min -16
_diffrn_reflns_limit_l_max 31
_diffrn_reflns_limit_l_min -31
_diffrn_reflns_number 40439
_diffrn_reflns_point_group_measured_fraction_full 0.996
_diffrn_reflns_point_group_measured_fraction_max 0.996
_diffrn_reflns_theta_full 24.998
_diffrn_reflns_theta_max 24.998
_diffrn_reflns_theta_min 2.088
_exptl_absorpt_coefficient_mu 1.337
_exptl_absorpt_correction_T_max 1.0000
_exptl_absorpt_correction_T_min 0.7969
_exptl_absorpt_correction_type multi-scan
_exptl_crystal_colour Red
_exptl_crystal_density_diffrn 1.464
_exptl_crystal_description Prism
_exptl_crystal_F_000 2044
_exptl_crystal_size_max 0.2000
_exptl_crystal_size_mid 0.2000
_exptl_crystal_size_min 0.1500
_refine_diff_density_max 2.461
_refine_diff_density_min -1.347
_refine_diff_density_rms 0.160
_refine_ls_extinction_method none
_refine_ls_goodness_of_fit_ref 1.063
_refine_ls_hydrogen_treatment constr
_refine_ls_matrix_type full
_refine_ls_number_parameters 1081
_refine_ls_number_reflns 15768
_refine_ls_number_restraints 42
_refine_ls_restrained_S_all 1.065
_refine_ls_R_factor_all 0.1266
_refine_ls_R_factor_gt 0.1021
_refine_ls_shift/su_max 0.019
_refine_ls_shift/su_mean 0.002
_refine_ls_structure_factor_coef Fsqd
_refine_ls_weighting_details 'w=1/[\s^2^(Fo^2^)+(0.2300P)^2^] where P=(Fo^2^+2Fc^2^)/3'
_refine_ls_weighting_scheme calc
_refine_ls_wR_factor_gt 0.2987
_refine_ls_wR_factor_ref 0.3256
_reflns_Friedel_coverage 0.000
_reflns_number_gt 11536
_reflns_number_total 15768
_reflns_threshold_expression 'I > 2\s(I)'
_cod_data_source_file c7ta05797k4.cif
_cod_data_source_block a
_cod_depositor_comments
;
The following automatic conversions were performed:

data item '_exptl_absorpt_correction_type' value 'Multi-scan' was
changed to 'multi-scan' in accordance with the
/home/saulius/struct/COD-crude-data/automatic-downloads/DataCite-retrospective/RSC/depositions/lib/dictionaries/cif_core.dic
dictionary named 'cif_core.dic' version 2.4.2 last updated on
2011-04-26.

Automatic conversion script
Id: cif_fix_values 6909 2019-04-08 15:41:33Z antanas 
;
_cod_database_code 7236618
_shelx_shelxl_version_number 2014/7
_shelx_space_group_comment
; 
The symmetry employed for this shelxl refinement is uniquely defined 
by the following loop, which should always be used as a source of 
symmetry information in preference to the above space-group names. 
They are only intended as comments. 
;

loop_
_space_group_symop_operation_xyz
'x, y, z'
'-x, -y, -z'

loop_
_atom_site_label
_atom_site_type_symbol
_atom_site_fract_x
_atom_site_fract_y
_atom_site_fract_z
_atom_site_U_iso_or_equiv
_atom_site_adp_type
_atom_site_occupancy
_atom_site_site_symmetry_order
_atom_site_calc_flag
_atom_site_refinement_flags_posn
_atom_site_refinement_flags_adp
Co1 Co 0.76313(8) 0.36323(7) 0.17030(3) 0.0473(3) Uani 1 1 d . .
Co2 Co 0.71900(8) 0.17822(7) 0.22561(3) 0.0472(3) Uani 1 1 d . .
Co3 Co 0.95046(8) 0.07633(7) 0.25982(3) 0.0480(3) Uani 1 1 d . .
Co4 Co 0.99874(8) 0.26013(7) 0.19963(3) 0.0464(3) Uani 1 1 d . .
Br1 Br 0.68543(17) -0.10745(15) 0.02705(11) 0.1874(11) Uani 1 1 d . .
S1 S 0.62361(13) 0.57423(12) 0.21247(6) 0.0432(4) Uani 1 1 d . .
S2 S 0.53547(14) 0.22911(13) 0.31688(6) 0.0468(4) Uani 1 1 d . .
S3 S 0.96862(14) 0.04461(13) 0.37902(6) 0.0463(4) Uani 1 1 d . .
S4 S 1.05851(13) 0.38582(13) 0.26892(6) 0.0428(4) Uani 1 1 d . .
O1 O 0.8738(4) 0.1978(4) 0.19306(18) 0.0517(11) Uani 1 1 d . .
O2 O 0.6661(4) 0.5245(4) 0.16449(17) 0.0504(11) Uani 1 1 d . .
O3 O 0.5586(4) 0.6837(4) 0.20428(19) 0.0561(12) Uani 1 1 d . .
O4 O 0.6670(4) 0.3369(3) 0.23830(17) 0.0471(10) Uani 1 1 d . .
O5 O 0.5761(4) 0.1750(4) 0.27052(19) 0.0522(11) Uani 1 1 d . .
O6 O 0.4382(4) 0.2206(4) 0.3453(2) 0.0585(12) Uani 1 1 d . .
O7 O 0.7933(4) 0.1358(4) 0.29608(17) 0.0475(10) Uani 1 1 d . .
O8 O 1.0033(4) -0.0093(3) 0.33316(19) 0.0524(11) Uani 1 1 d . .
O9 O 1.0048(4) -0.0180(4) 0.4266(2) 0.0600(13) Uani 1 1 d . .
O10 O 0.9845(4) 0.1982(3) 0.27918(16) 0.0464(10) Uani 1 1 d . .
O11 O 1.0889(4) 0.3395(4) 0.22028(17) 0.0505(11) Uani 1 1 d . .
O12 O 1.1267(4) 0.4372(4) 0.27883(19) 0.0543(12) Uani 1 1 d . .
O13 O 0.8606(4) 0.3949(3) 0.21455(17) 0.0453(10) Uani 1 1 d . .
O14 O 0.6642(6) 0.3545(5) 0.1211(2) 0.0778(17) Uani 1 1 d . .
O15 O 0.6450(5) 0.2071(5) 0.1574(2) 0.0699(15) Uani 1 1 d . .
O16 O 0.7605(5) 0.0279(4) 0.2148(2) 0.0656(14) Uani 1 1 d . .
O17 O 0.9299(5) -0.0475(4) 0.2399(2) 0.0672(15) Uani 1 1 d . .
O18 O 0.8962(5) -0.0055(4) -0.2249(2) 0.0687(14) Uani 1 1 d . .
O19 O 0.8585(5) -0.1386(4) -0.1796(2) 0.0681(14) Uani 1 1 d . .
O20 O 0.9771(5) -0.3170(4) -0.12258(19) 0.0642(14) Uani 1 1 d . .
O21 O 1.1498(5) -0.3852(5) -0.10174(19) 0.0675(14) Uani 1 1 d . .
O22 O 0.9538(12) 0.1048(13) 0.1004(5) 0.183(6) Uani 1 1 d . .
O23 O 0.649(3) 0.483(2) 0.5075(8) 0.361(19) Uani 1 1 d . .
O24 O 0.5692(12) 0.1813(9) -0.2903(6) 0.172(5) Uani 1 1 d . .
O25 O 0.286(5) 0.575(2) 0.1302(13) 0.58(3) Uani 1 1 d D U
N1 N 0.5816(6) 0.1746(7) -0.1038(3) 0.074(2) Uani 1 1 d . .
N2 N 0.8954(7) -0.3229(5) 0.1561(2) 0.0663(18) Uani 1 1 d . .
N3 N 1.0636(15) -0.0315(11) 0.0606(5) 0.149(5) Uani 1 1 d . .
N4 N 0.6861(7) 0.4372(7) 0.4238(3) 0.086(2) Uani 1 1 d . .
N5 N 0.6121(10) 0.0042(8) -0.2675(5) 0.120(4) Uani 1 1 d . .
N6 N 0.3286(16) 0.4005(19) 0.1509(6) 0.264(10) Uani 1 1 d D U
C1 C 0.5789(5) 0.4009(5) 0.2614(2) 0.0438(14) Uani 1 1 d . .
C2 C 0.5440(5) 0.5118(5) 0.2533(2) 0.0447(14) Uani 1 1 d . .
C3 C 0.4476(6) 0.5775(5) 0.2785(3) 0.0490(16) Uani 1 1 d . .
H3 H 0.4299 0.6487 0.2726 0.059 Uiso 1 1 calc R U
C4 C 0.3768(6) 0.5391(6) 0.3124(3) 0.0515(16) Uani 1 1 d . .
C5 C 0.4106(5) 0.4311(6) 0.3221(3) 0.0505(16) Uani 1 1 d . .
H5 H 0.3673 0.4027 0.3452 0.061 Uiso 1 1 calc R U
C6 C 0.5061(6) 0.3652(5) 0.2985(3) 0.0468(15) Uani 1 1 d . .
C7 C 0.2685(6) 0.6168(6) 0.3384(3) 0.0619(19) Uani 1 1 d . .
C8 C 0.2945(9) 0.6800(8) 0.3718(5) 0.092(3) Uani 1 1 d . .
H8A H 0.3394 0.6342 0.3983 0.138 Uiso 1 1 calc R U
H8B H 0.3328 0.7193 0.3506 0.138 Uiso 1 1 calc R U
H8C H 0.2279 0.7264 0.3877 0.138 Uiso 1 1 calc R U
C9 C 0.2016(8) 0.5613(8) 0.3720(4) 0.089(3) Uani 1 1 d . .
H9A H 0.1844 0.5210 0.3515 0.133 Uiso 1 1 calc R U
H9B H 0.2427 0.5164 0.3999 0.133 Uiso 1 1 calc R U
H9C H 0.1352 0.6114 0.3861 0.133 Uiso 1 1 calc R U
C10 C 0.1974(9) 0.6870(10) 0.2959(5) 0.118(5) Uani 1 1 d . .
H10A H 0.1820 0.6455 0.2753 0.178 Uiso 1 1 calc R U
H10B H 0.1302 0.7334 0.3114 0.178 Uiso 1 1 calc R U
H10C H 0.2350 0.7263 0.2742 0.178 Uiso 1 1 calc R U
C11 C 0.7547(6) 0.1395(5) 0.3448(3) 0.0457(15) Uani 1 1 d . .
C12 C 0.6403(5) 0.1814(5) 0.3613(2) 0.0442(14) Uani 1 1 d . .
C13 C 0.6011(7) 0.1868(6) 0.4131(3) 0.0567(18) Uani 1 1 d . .
H13 H 0.5260 0.2154 0.4211 0.068 Uiso 1 1 calc R U
C14 C 0.6691(6) 0.1514(6) 0.4540(3) 0.0580(18) Uani 1 1 d . .
C15 C 0.7797(6) 0.1097(6) 0.4390(3) 0.0553(17) Uani 1 1 d . .
H15 H 0.8280 0.0851 0.4647 0.066 Uiso 1 1 calc R U
C16 C 0.8233(5) 0.1024(5) 0.3876(3) 0.0454(15) Uani 1 1 d . .
C17 C 0.6183(8) 0.1588(7) 0.5126(3) 0.070(2) Uani 1 1 d . .
C18 C 0.7072(11) 0.1172(13) 0.5488(4) 0.126(5) Uani 1 1 d . .
H18A H 0.7509 0.0460 0.5447 0.189 Uiso 1 1 calc R U
H18B H 0.7521 0.1571 0.5409 0.189 Uiso 1 1 calc R U
H18C H 0.6754 0.1220 0.5839 0.189 Uiso 1 1 calc R U
C19 C 0.5472(11) 0.0928(11) 0.5245(4) 0.108(4) Uani 1 1 d . .
H19A H 0.4903 0.1194 0.5013 0.162 Uiso 1 1 calc R U
H19B H 0.5919 0.0221 0.5198 0.162 Uiso 1 1 calc R U
H19C H 0.5153 0.0962 0.5596 0.162 Uiso 1 1 calc R U
C20 C 0.5449(13) 0.2724(11) 0.5170(5) 0.126(5) Uani 1 1 d . .
H20A H 0.4895 0.2955 0.4932 0.188 Uiso 1 1 calc R U
H20B H 0.5113 0.2789 0.5518 0.188 Uiso 1 1 calc R U
H20C H 0.5881 0.3140 0.5088 0.188 Uiso 1 1 calc R U
C21 C 1.0177(5) 0.2109(5) 0.3221(2) 0.0405(13) Uani 1 1 d . .
C22 C 1.0162(5) 0.1483(5) 0.3704(3) 0.0449(14) Uani 1 1 d . .
C23 C 1.0507(6) 0.1639(6) 0.4156(3) 0.0530(17) Uani 1 1 d . .
H23 H 1.0476 0.1208 0.4463 0.064 Uiso 1 1 calc R U
C24 C 1.0896(6) 0.2430(6) 0.4155(3) 0.0562(18) Uani 1 1 d . .
C25 C 1.0910(6) 0.3045(6) 0.3680(2) 0.0489(16) Uani 1 1 d . .
H25 H 1.1156 0.3578 0.3662 0.059 Uiso 1 1 calc R U
C26 C 1.0580(6) 0.2905(5) 0.3237(2) 0.0460(15) Uani 1 1 d . .
C27 C 1.1239(8) 0.2620(6) 0.4653(3) 0.066(2) Uani 1 1 d . .
C28 C 1.1125(17) 0.1933(13) 0.5094(5) 0.153(6) Uani 1 1 d . U
H28A H 1.0380 0.1992 0.5153 0.229 Uiso 1 1 calc R U
H28B H 1.1591 0.1235 0.5038 0.229 Uiso 1 1 calc R U
H28C H 1.1326 0.2104 0.5392 0.229 Uiso 1 1 calc R U
C29 C 1.2415(12) 0.2565(14) 0.4537(5) 0.130(5) Uani 1 1 d . .
H29A H 1.2455 0.3043 0.4235 0.195 Uiso 1 1 calc R U
H29B H 1.2629 0.2744 0.4828 0.195 Uiso 1 1 calc R U
H29C H 1.2894 0.1875 0.4474 0.195 Uiso 1 1 calc R U
C30 C 1.0641(15) 0.3758(12) 0.4736(6) 0.144(6) Uani 1 1 d . .
H30A H 1.0745 0.4190 0.4426 0.216 Uiso 1 1 calc R U
H30B H 0.9876 0.3907 0.4817 0.216 Uiso 1 1 calc R U
H30C H 1.0926 0.3894 0.5018 0.216 Uiso 1 1 calc R U
C31 C 0.8398(5) 0.4720(5) 0.2421(2) 0.0384(13) Uani 1 1 d . .
C32 C 0.9208(5) 0.4795(5) 0.2696(2) 0.0424(14) Uani 1 1 d . .
C33 C 0.8993(6) 0.5568(5) 0.3005(3) 0.0497(16) Uani 1 1 d . .
H33 H 0.9549 0.5559 0.3182 0.060 Uiso 1 1 calc R U
C34 C 0.7937(6) 0.6376(5) 0.3056(3) 0.0502(16) Uani 1 1 d . .
C35 C 0.7155(6) 0.6345(5) 0.2787(2) 0.0476(15) Uani 1 1 d . .
H35 H 0.6459 0.6860 0.2813 0.057 Uiso 1 1 calc R U
C36 C 0.7359(5) 0.5563(5) 0.2470(2) 0.0404(13) Uani 1 1 d . .
C37 C 0.7705(6) 0.7214(6) 0.3436(3) 0.0560(18) Uani 1 1 d . .
C38 C 0.7363(14) 0.6748(10) 0.3975(4) 0.123(5) Uani 1 1 d . .
H38A H 0.7947 0.6113 0.4085 0.184 Uiso 1 1 calc R U
H38B H 0.7203 0.7230 0.4219 0.184 Uiso 1 1 calc R U
H38C H 0.6726 0.6611 0.3955 0.184 Uiso 1 1 calc R U
C39 C 0.8698(10) 0.7467(9) 0.3454(4) 0.095(3) Uani 1 1 d . .
H39A H 0.9298 0.6845 0.3562 0.143 Uiso 1 1 calc R U
H39B H 0.8890 0.7761 0.3115 0.143 Uiso 1 1 calc R U
H39C H 0.8531 0.7956 0.3695 0.143 Uiso 1 1 calc R U
C40 C 0.6776(11) 0.8219(8) 0.3263(5) 0.111(4) Uani 1 1 d . .
H40A H 0.6137 0.8081 0.3249 0.167 Uiso 1 1 calc R U
H40B H 0.6623 0.8703 0.3506 0.167 Uiso 1 1 calc R U
H40C H 0.6983 0.8507 0.2926 0.167 Uiso 1 1 calc R U
C41 C 0.6382(6) 0.2767(6) 0.1209(3) 0.0585(18) Uani 1 1 d . .
C42 C 0.6003(7) 0.2712(6) 0.0698(3) 0.0595(19) Uani 1 1 d . .
C43 C 0.5942(10) 0.3446(9) 0.0293(4) 0.093(3) Uani 1 1 d . .
H43 H 0.6145 0.3991 0.0317 0.111 Uiso 1 1 calc R U
C44 C 0.5558(10) 0.3380(9) -0.0181(4) 0.097(3) Uani 1 1 d . .
H44 H 0.5490 0.3899 -0.0460 0.116 Uiso 1 1 calc R U
C45 C 0.5297(7) 0.2575(6) -0.0222(3) 0.062(2) Uani 1 1 d . .
C46 C 0.5379(9) 0.1840(7) 0.0182(4) 0.082(3) Uani 1 1 d . .
H46 H 0.5188 0.1292 0.0152 0.098 Uiso 1 1 calc R U
C47 C 0.5740(9) 0.1868(7) 0.0649(4) 0.080(3) Uani 1 1 d . .
H47 H 0.5807 0.1339 0.0922 0.096 Uiso 1 1 calc R U
C48 C 0.4903(8) 0.2530(8) -0.0734(3) 0.079(3) Uani 1 1 d . .
H48A H 0.4278 0.2332 -0.0662 0.094 Uiso 1 1 calc R U
H48B H 0.4679 0.3209 -0.0938 0.094 Uiso 1 1 calc R U
C49 C 0.6509(10) 0.2048(7) -0.1374(4) 0.089(3) Uani 1 1 d . .
H49 H 0.6429 0.2738 -0.1411 0.107 Uiso 1 1 calc R U
C50 C 0.7354(8) 0.1368(7) -0.1674(3) 0.074(2) Uani 1 1 d . .
H50 H 0.7816 0.1603 -0.1912 0.089 Uiso 1 1 calc R U
C51 C 0.7483(6) 0.0339(6) -0.1605(3) 0.0596(19) Uani 1 1 d . .
C52 C 0.6786(9) 0.0023(8) -0.1249(4) 0.083(3) Uani 1 1 d . .
H52 H 0.6877 -0.0671 -0.1190 0.100 Uiso 1 1 calc R U
C53 C 0.5934(9) 0.0754(9) -0.0975(4) 0.090(3) Uani 1 1 d . .
H53 H 0.5444 0.0544 -0.0744 0.108 Uiso 1 1 calc R U
C54 C 0.8418(6) -0.0458(6) -0.1908(3) 0.0574(18) Uani 1 1 d . .
C55 C 0.8505(7) -0.0466(6) 0.2196(3) 0.0566(18) Uani 1 1 d . .
C56 C 0.8646(6) -0.1454(5) 0.1985(3) 0.0500(16) Uani 1 1 d . .
C57 C 0.7834(7) -0.1490(6) 0.1728(3) 0.063(2) Uani 1 1 d . .
H57 H 0.7181 -0.0918 0.1695 0.075 Uiso 1 1 calc R U
C58 C 0.7997(7) -0.2384(6) 0.1519(3) 0.063(2) Uani 1 1 d . .
H58 H 0.7447 -0.2405 0.1348 0.076 Uiso 1 1 calc R U
C59 C 0.9777(8) -0.3214(6) 0.1815(3) 0.065(2) Uani 1 1 d . .
H59 H 1.0421 -0.3797 0.1848 0.078 Uiso 1 1 calc R U
C60 C 0.9641(7) -0.2319(6) 0.2023(3) 0.0606(19) Uani 1 1 d . .
H60 H 1.0202 -0.2297 0.2184 0.073 Uiso 1 1 calc R U
C61 C 0.9161(8) -0.4177(6) 0.1304(3) 0.065(2) Uani 1 1 d . .
H61A H 0.8512 -0.4338 0.1357 0.078 Uiso 1 1 calc R U
H61B H 0.9753 -0.4769 0.1457 0.078 Uiso 1 1 calc R U
C62 C 0.9462(6) -0.3951(5) 0.0717(2) 0.0479(16) Uani 1 1 d . .
C63 C 0.8756(8) -0.3740(8) 0.0365(4) 0.081(3) Uani 1 1 d . .
H63 H 0.8047 -0.3690 0.0474 0.097 Uiso 1 1 calc R U
C64 C 0.9061(7) -0.3595(8) -0.0158(3) 0.072(2) Uani 1 1 d . .
H64 H 0.8561 -0.3468 -0.0398 0.086 Uiso 1 1 calc R U
C65 C 1.0109(7) -0.3635(6) -0.0333(3) 0.0579(18) Uani 1 1 d . .
C66 C 1.0799(9) -0.3790(10) 0.0035(3) 0.090(3) Uani 1 1 d . .
H66 H 1.1496 -0.3797 -0.0064 0.108 Uiso 1 1 calc R U
C67 C 1.0458(10) -0.3937(9) 0.0558(3) 0.092(3) Uani 1 1 d . .
H67 H 1.0930 -0.4027 0.0805 0.110 Uiso 1 1 calc R U
C68 C 1.0469(6) -0.3534(5) -0.0902(3) 0.0521(16) Uani 1 1 d . .
C69 C 1.022(3) 0.058(2) 0.0772(11) 0.243(17) Uani 1 1 d . .
H69 H 1.0668 0.0938 0.0646 0.292 Uiso 1 1 calc R U
C70 C 1.1563(19) -0.087(2) 0.0247(12) 0.283(18) Uani 1 1 d . .
H70A H 1.1573 -0.1552 0.0238 0.424 Uiso 1 1 calc R U
H70B H 1.1482 -0.0495 -0.0095 0.424 Uiso 1 1 calc R U
H70C H 1.2234 -0.0938 0.0365 0.424 Uiso 1 1 calc R U
C71 C 0.982(3) -0.079(3) 0.0719(15) 0.42(3) Uani 1 1 d . .
H71A H 1.0119 -0.1460 0.0598 0.637 Uiso 1 1 calc R U
H71B H 0.9634 -0.0874 0.1087 0.637 Uiso 1 1 calc R U
H71C H 0.9179 -0.0357 0.0547 0.637 Uiso 1 1 calc R U
C72 C 0.696(3) 0.449(2) 0.4688(8) 0.237(15) Uani 1 1 d . .
H72 H 0.7703 0.4193 0.4737 0.285 Uiso 1 1 calc R U
C73 C 0.7676(17) 0.3850(13) 0.3861(9) 0.209(12) Uani 1 1 d . .
H73A H 0.7344 0.3893 0.3554 0.314 Uiso 1 1 calc R U
H73B H 0.8200 0.4169 0.3778 0.314 Uiso 1 1 calc R U
H73C H 0.8036 0.3135 0.3997 0.314 Uiso 1 1 calc R U
C74 C 0.5748(17) 0.4874(15) 0.4072(8) 0.178(8) Uani 1 1 d . .
H74A H 0.5752 0.4741 0.3725 0.267 Uiso 1 1 calc R U
H74B H 0.5274 0.4601 0.4302 0.267 Uiso 1 1 calc R U
H74C H 0.5490 0.5608 0.4080 0.267 Uiso 1 1 calc R U
C75 C 0.613(2) 0.095(2) -0.2860(10) 0.206(10) Uani 1 1 d . U
H75 H 0.6820 0.0828 -0.3035 0.248 Uiso 1 1 calc R U
C76 C 0.533(2) -0.010(2) -0.2280(8) 0.233(14) Uani 1 1 d . .
H76A H 0.5467 -0.0824 -0.2201 0.350 Uiso 1 1 calc R U
H76B H 0.5376 0.0163 -0.1975 0.350 Uiso 1 1 calc R U
H76C H 0.4615 0.0269 -0.2399 0.350 Uiso 1 1 calc R U
C77 C 0.685(2) -0.0817(19) -0.2848(15) 0.31(2) Uani 1 1 d . .
H77A H 0.6708 -0.1404 -0.2665 0.462 Uiso 1 1 calc R U
H77B H 0.6802 -0.0780 -0.3212 0.462 Uiso 1 1 calc R U
H77C H 0.7569 -0.0890 -0.2791 0.462 Uiso 1 1 calc R U
C78 C 0.301(2) 0.5021(18) 0.1644(8) 0.271(10) Uani 1 1 d D U
H78 H 0.2945 0.5124 0.1990 0.325 Uiso 1 1 calc R U
C79 C 0.3650(16) 0.3179(18) 0.1894(7) 0.254(10) Uani 1 1 d D U
H79A H 0.3752 0.3421 0.2194 0.381 Uiso 1 1 calc R U
H79B H 0.3120 0.2869 0.1984 0.381 Uiso 1 1 calc R U
H79C H 0.4330 0.2675 0.1770 0.381 Uiso 1 1 calc R U
C80 C 0.3047(19) 0.396(2) 0.1019(8) 0.283(11) Uani 1 1 d D U
H80A H 0.2811 0.4641 0.0827 0.425 Uiso 1 1 calc R U
H80B H 0.3688 0.3506 0.0838 0.425 Uiso 1 1 calc R U
H80C H 0.2478 0.3700 0.1052 0.425 Uiso 1 1 calc R U

loop_
_atom_site_aniso_label
_atom_site_aniso_U_11
_atom_site_aniso_U_22
_atom_site_aniso_U_33
_atom_site_aniso_U_23
_atom_site_aniso_U_13
_atom_site_aniso_U_12
Co1 0.0553(6) 0.0589(6) 0.0369(5) -0.0143(4) 0.0014(4) -0.0299(5)
Co2 0.0551(6) 0.0483(5) 0.0435(5) -0.0138(4) -0.0029(4) -0.0226(4)
Co3 0.0525(6) 0.0513(5) 0.0468(5) -0.0166(4) 0.0029(4) -0.0250(5)
Co4 0.0534(6) 0.0508(5) 0.0374(5) -0.0118(4) 0.0024(4) -0.0221(4)
Br1 0.1299(15) 0.1359(14) 0.287(3) 0.0506(16) -0.0697(17) -0.0553(12)
S1 0.0461(9) 0.0460(9) 0.0393(8) -0.0061(7) -0.0041(6) -0.0193(7)
S2 0.0468(9) 0.0541(9) 0.0478(9) -0.0100(7) -0.0006(7) -0.0277(8)
S3 0.0498(10) 0.0479(9) 0.0459(9) -0.0044(7) -0.0049(7) -0.0240(8)
S4 0.0447(9) 0.0508(9) 0.0400(8) -0.0076(7) -0.0012(6) -0.0259(7)
O1 0.061(3) 0.057(3) 0.046(3) -0.017(2) 0.002(2) -0.030(2)
O2 0.052(3) 0.059(3) 0.041(2) -0.013(2) -0.0020(19) -0.019(2)
O3 0.058(3) 0.055(3) 0.055(3) -0.003(2) -0.007(2) -0.022(2)
O4 0.043(3) 0.048(2) 0.052(3) -0.013(2) 0.0078(19) -0.020(2)
O5 0.055(3) 0.055(3) 0.058(3) -0.016(2) -0.002(2) -0.031(2)
O6 0.054(3) 0.068(3) 0.064(3) -0.012(2) 0.003(2) -0.036(3)
O7 0.046(3) 0.059(3) 0.041(2) -0.011(2) 0.0009(19) -0.023(2)
O8 0.055(3) 0.045(2) 0.057(3) -0.007(2) -0.004(2) -0.019(2)
O9 0.058(3) 0.056(3) 0.067(3) 0.001(2) -0.010(2) -0.024(2)
O10 0.058(3) 0.056(3) 0.036(2) -0.0090(19) -0.0040(19) -0.033(2)
O11 0.050(3) 0.060(3) 0.047(3) -0.010(2) 0.006(2) -0.029(2)
O12 0.055(3) 0.062(3) 0.060(3) -0.010(2) -0.004(2) -0.036(2)
O13 0.046(3) 0.050(2) 0.045(2) -0.0168(19) -0.0028(19) -0.020(2)
O14 0.098(5) 0.099(4) 0.061(3) -0.011(3) -0.023(3) -0.058(4)
O15 0.097(4) 0.083(4) 0.048(3) -0.012(3) -0.019(3) -0.047(3)
O16 0.074(4) 0.056(3) 0.077(4) -0.029(3) -0.005(3) -0.028(3)
O17 0.072(4) 0.060(3) 0.081(4) -0.030(3) -0.011(3) -0.028(3)
O18 0.062(3) 0.068(3) 0.066(3) -0.015(3) 0.017(3) -0.020(3)
O19 0.065(4) 0.061(3) 0.068(3) -0.019(3) 0.014(3) -0.017(3)
O20 0.075(4) 0.079(4) 0.038(3) -0.008(2) 0.005(2) -0.031(3)
O21 0.078(4) 0.083(4) 0.040(3) -0.013(2) 0.000(2) -0.029(3)
O22 0.198(13) 0.212(14) 0.123(9) -0.106(9) 0.022(8) -0.043(11)
O23 0.71(6) 0.33(3) 0.164(16) -0.061(18) -0.03(3) -0.31(4)
O24 0.188(12) 0.107(7) 0.214(13) -0.047(8) 0.070(10) -0.069(8)
O25 0.58(4) 0.57(4) 0.60(4) -0.03(2) -0.05(2) -0.23(2)
N1 0.065(4) 0.094(6) 0.052(4) -0.024(4) -0.013(3) -0.010(4)
N2 0.103(6) 0.060(4) 0.046(3) -0.014(3) 0.008(3) -0.045(4)
N3 0.201(15) 0.133(10) 0.103(8) -0.017(8) -0.047(9) -0.041(11)
N4 0.081(6) 0.093(6) 0.079(5) -0.006(4) -0.002(4) -0.033(5)
N5 0.129(9) 0.068(5) 0.180(11) -0.014(6) -0.053(8) -0.043(6)
N6 0.127(9) 0.47(3) 0.140(9) -0.003(13) -0.023(7) -0.073(14)
C1 0.043(4) 0.055(4) 0.038(3) -0.009(3) -0.004(3) -0.022(3)
C2 0.048(4) 0.049(4) 0.041(3) -0.008(3) -0.003(3) -0.022(3)
C3 0.049(4) 0.047(4) 0.054(4) -0.007(3) -0.009(3) -0.020(3)
C4 0.046(4) 0.067(4) 0.046(4) -0.013(3) 0.003(3) -0.026(3)
C5 0.041(4) 0.062(4) 0.050(4) -0.018(3) 0.007(3) -0.021(3)
C6 0.050(4) 0.054(4) 0.044(4) -0.012(3) -0.003(3) -0.026(3)
C7 0.049(4) 0.065(5) 0.067(5) -0.014(4) 0.009(3) -0.019(4)
C8 0.086(7) 0.095(7) 0.116(8) -0.055(6) 0.018(6) -0.047(6)
C9 0.070(6) 0.088(7) 0.107(8) -0.020(6) 0.015(5) -0.034(5)
C10 0.065(6) 0.127(10) 0.100(8) 0.006(7) 0.006(5) 0.017(7)
C11 0.051(4) 0.048(4) 0.044(4) -0.007(3) -0.001(3) -0.027(3)
C12 0.048(4) 0.049(4) 0.043(4) -0.004(3) -0.002(3) -0.028(3)
C13 0.056(4) 0.065(4) 0.053(4) -0.014(3) 0.001(3) -0.027(4)
C14 0.062(5) 0.066(5) 0.046(4) -0.017(3) 0.004(3) -0.024(4)
C15 0.060(5) 0.062(4) 0.048(4) -0.004(3) -0.008(3) -0.027(4)
C16 0.045(4) 0.050(4) 0.049(4) -0.012(3) 0.007(3) -0.028(3)
C17 0.079(6) 0.085(6) 0.045(4) -0.006(4) 0.002(4) -0.034(5)
C18 0.127(10) 0.217(16) 0.054(6) -0.039(8) 0.007(6) -0.084(11)
C19 0.121(10) 0.133(10) 0.078(7) 0.004(6) 0.014(6) -0.072(8)
C20 0.163(13) 0.129(10) 0.074(7) -0.042(7) 0.033(7) -0.048(10)
C21 0.035(3) 0.048(3) 0.041(3) -0.010(3) -0.002(2) -0.017(3)
C22 0.042(4) 0.049(4) 0.045(4) -0.010(3) 0.002(3) -0.020(3)
C23 0.070(5) 0.058(4) 0.041(4) 0.001(3) -0.014(3) -0.036(4)
C24 0.064(5) 0.059(4) 0.053(4) -0.006(3) -0.013(3) -0.029(4)
C25 0.058(4) 0.060(4) 0.041(4) -0.008(3) -0.006(3) -0.034(3)
C26 0.048(4) 0.056(4) 0.038(3) -0.011(3) 0.003(3) -0.025(3)
C27 0.101(7) 0.072(5) 0.043(4) -0.004(4) -0.015(4) -0.049(5)
C28 0.264(16) 0.174(11) 0.084(8) -0.011(8) -0.038(9) -0.145(11)
C29 0.141(12) 0.211(15) 0.081(8) -0.013(8) -0.034(7) -0.104(12)
C30 0.180(16) 0.135(11) 0.122(11) -0.050(9) -0.054(11) -0.037(11)
C31 0.052(4) 0.040(3) 0.028(3) -0.005(2) 0.002(2) -0.024(3)
C32 0.049(4) 0.049(3) 0.038(3) -0.008(3) -0.003(3) -0.027(3)
C33 0.055(4) 0.062(4) 0.042(4) -0.018(3) 0.002(3) -0.030(4)
C34 0.057(4) 0.055(4) 0.042(4) -0.017(3) 0.002(3) -0.022(3)
C35 0.051(4) 0.055(4) 0.042(4) -0.016(3) 0.005(3) -0.025(3)
C36 0.045(4) 0.040(3) 0.038(3) -0.002(2) 0.001(3) -0.022(3)
C37 0.060(4) 0.064(4) 0.048(4) -0.029(3) -0.001(3) -0.020(4)
C38 0.215(15) 0.133(10) 0.060(6) -0.046(6) 0.036(7) -0.110(11)
C39 0.124(9) 0.107(7) 0.089(7) -0.056(6) -0.003(6) -0.064(7)
C40 0.120(10) 0.087(7) 0.134(10) -0.061(7) -0.032(8) -0.022(7)
C41 0.055(4) 0.060(4) 0.064(5) -0.013(4) -0.013(3) -0.021(4)
C42 0.070(5) 0.069(5) 0.048(4) -0.017(4) -0.004(3) -0.031(4)
C43 0.120(9) 0.114(8) 0.063(6) -0.008(5) -0.022(5) -0.062(7)
C44 0.131(10) 0.111(8) 0.052(5) -0.013(5) -0.020(5) -0.046(7)
C45 0.069(5) 0.062(5) 0.045(4) -0.020(4) -0.014(3) -0.008(4)
C46 0.105(8) 0.076(6) 0.080(6) -0.028(5) -0.025(5) -0.038(5)
C47 0.105(7) 0.079(6) 0.063(5) -0.006(4) -0.030(5) -0.036(5)
C48 0.082(6) 0.088(6) 0.061(5) -0.042(4) -0.017(4) -0.010(5)
C49 0.115(9) 0.058(5) 0.079(7) -0.005(5) -0.020(6) -0.015(5)
C50 0.090(6) 0.063(5) 0.055(5) -0.013(4) 0.019(4) -0.020(5)
C51 0.057(4) 0.072(5) 0.047(4) -0.023(3) 0.002(3) -0.018(4)
C52 0.095(7) 0.086(6) 0.081(6) -0.038(5) 0.014(5) -0.043(6)
C53 0.085(7) 0.109(8) 0.087(7) -0.052(6) 0.027(5) -0.045(6)
C54 0.046(4) 0.064(5) 0.058(5) -0.011(4) -0.006(3) -0.016(4)
C55 0.069(5) 0.051(4) 0.052(4) -0.016(3) 0.005(3) -0.026(4)
C56 0.067(5) 0.044(4) 0.043(4) -0.009(3) 0.001(3) -0.026(3)
C57 0.065(5) 0.056(4) 0.074(5) -0.024(4) -0.006(4) -0.025(4)
C58 0.066(5) 0.067(5) 0.070(5) -0.026(4) -0.003(4) -0.033(4)
C59 0.083(6) 0.054(4) 0.053(4) -0.014(3) -0.004(4) -0.018(4)
C60 0.071(5) 0.061(4) 0.056(4) -0.014(3) -0.007(4) -0.029(4)
C61 0.115(7) 0.051(4) 0.040(4) -0.013(3) 0.014(4) -0.047(4)
C62 0.069(5) 0.049(4) 0.033(3) -0.014(3) 0.010(3) -0.031(3)
C63 0.078(6) 0.102(7) 0.068(6) -0.020(5) 0.019(5) -0.047(6)
C64 0.066(5) 0.105(7) 0.051(5) -0.024(4) 0.008(4) -0.038(5)
C65 0.078(5) 0.062(4) 0.038(4) -0.008(3) 0.004(3) -0.033(4)
C66 0.086(7) 0.164(10) 0.048(5) -0.026(5) 0.011(4) -0.078(7)
C67 0.116(9) 0.126(9) 0.044(5) -0.019(5) -0.003(5) -0.056(7)
C68 0.058(5) 0.046(4) 0.050(4) -0.008(3) 0.006(3) -0.021(3)
C69 0.27(3) 0.20(2) 0.22(3) -0.13(2) -0.14(2) 0.03(2)
C70 0.124(17) 0.31(4) 0.34(4) -0.15(3) -0.01(2) 0.04(2)
C71 0.39(6) 0.46(6) 0.36(5) 0.16(4) 0.12(4) -0.23(5)
C72 0.42(5) 0.31(3) 0.084(12) -0.014(16) 0.001(19) -0.26(3)
C73 0.194(19) 0.100(11) 0.27(2) -0.031(13) 0.129(18) -0.038(12)
C74 0.187(19) 0.175(17) 0.22(2) 0.004(14) -0.096(16) -0.100(15)
C75 0.215(13) 0.202(13) 0.207(13) -0.031(9) -0.041(9) -0.076(9)
C76 0.25(3) 0.42(4) 0.164(18) -0.10(2) 0.038(17) -0.27(3)
C77 0.19(2) 0.19(2) 0.61(6) -0.23(3) -0.10(3) -0.041(18)
C78 0.132(9) 0.48(3) 0.147(10) -0.001(13) -0.018(8) -0.074(15)
C79 0.117(10) 0.47(3) 0.126(11) 0.013(14) -0.016(8) -0.079(15)
C80 0.139(11) 0.49(3) 0.154(11) -0.015(15) -0.031(10) -0.056(15)

loop_
_atom_type_symbol
_atom_type_description
_atom_type_scat_dispersion_real
_atom_type_scat_dispersion_imag
_atom_type_scat_source
C C 0.0033 0.0016 'International Tables Vol C Tables 4.2.6.8 and 6.1.1.4'
Co Co 0.3494 0.9721 'International Tables Vol C Tables 4.2.6.8 and 6.1.1.4'
N N 0.0061 0.0033 'International Tables Vol C Tables 4.2.6.8 and 6.1.1.4'
O O 0.0106 0.0060 'International Tables Vol C Tables 4.2.6.8 and 6.1.1.4'
S S 0.1246 0.1234 'International Tables Vol C Tables 4.2.6.8 and 6.1.1.4'
Br Br -0.2901 2.4595 'International Tables Vol C Tables 4.2.6.8 and 6.1.1.4'
H H 0.0000 0.0000 'International Tables Vol C Tables 4.2.6.8 and 6.1.1.4'

loop_
_geom_angle_atom_site_label_1
_geom_angle_atom_site_label_2
_geom_angle_atom_site_label_3
_geom_angle
_geom_angle_site_symmetry_1
_geom_angle_site_symmetry_3
O14 Co1 O21 81.5(2) . 2_755
O14 Co1 O13 171.2(2) . .
O21 Co1 O13 93.7(2) 2_755 .
O14 Co1 O4 94.6(2) . .
O21 Co1 O4 176.0(2) 2_755 .
O13 Co1 O4 90.23(18) . .
O14 Co1 O2 86.6(2) . .
O21 Co1 O2 90.4(2) 2_755 .
O13 Co1 O2 86.03(17) . .
O4 Co1 O2 90.32(18) . .
O14 Co1 O1 104.8(2) . .
O21 Co1 O1 96.3(2) 2_755 .
O13 Co1 O1 83.09(17) . .
O4 Co1 O1 83.65(18) . .
O2 Co1 O1 167.53(16) . .
O16 Co2 O15 82.4(2) . .
O16 Co2 O5 89.2(2) . .
O15 Co2 O5 91.2(2) . .
O16 Co2 O7 92.9(2) . .
O15 Co2 O7 174.9(2) . .
O5 Co2 O7 86.73(18) . .
O16 Co2 O4 177.1(2) . .
O15 Co2 O4 96.9(2) . .
O5 Co2 O4 88.00(17) . .
O7 Co2 O4 87.71(18) . .
O16 Co2 O1 99.6(2) . .
O15 Co2 O1 99.4(2) . .
O5 Co2 O1 167.02(17) . .
O7 Co2 O1 83.28(18) . .
O4 Co2 O1 83.35(17) . .
O17 Co3 O18 81.8(2) . 2_755
O17 Co3 O7 93.5(2) . .
O18 Co3 O7 175.0(2) 2_755 .
O17 Co3 O10 175.7(2) . .
O18 Co3 O10 93.9(2) 2_755 .
O7 Co3 O10 90.73(19) . .
O17 Co3 O8 90.6(2) . .
O18 Co3 O8 90.4(2) 2_755 .
O7 Co3 O8 87.92(19) . .
O10 Co3 O8 88.41(17) . .
O17 Co3 O1 99.4(2) . .
O18 Co3 O1 99.5(2) 2_755 .
O7 Co3 O1 82.95(18) . .
O10 Co3 O1 82.20(17) . .
O8 Co3 O1 166.78(18) . .
O20 Co4 O19 81.6(2) 2_755 2_755
O20 Co4 O13 93.2(2) 2_755 .
O19 Co4 O13 173.6(2) 2_755 .
O20 Co4 O11 88.9(2) 2_755 .
O19 Co4 O11 91.1(2) 2_755 .
O13 Co4 O11 85.01(18) . .
O20 Co4 O10 176.5(2) 2_755 .
O19 Co4 O10 95.7(2) 2_755 .
O13 Co4 O10 89.33(18) . .
O11 Co4 O10 88.94(17) . .
O20 Co4 O1 99.8(2) 2_755 .
O19 Co4 O1 101.3(2) 2_755 .
O13 Co4 O1 83.21(18) . .
O11 Co4 O1 165.71(18) . .
O10 Co4 O1 82.87(17) . .
O3 S1 O2 114.7(3) . .
O3 S1 C36 107.9(3) . .
O2 S1 C36 108.8(3) . .
O3 S1 C2 108.4(3) . .
O2 S1 C2 109.7(3) . .
C36 S1 C2 107.0(3) . .
O6 S2 O5 116.1(3) . .
O6 S2 C12 107.4(3) . .
O5 S2 C12 109.5(3) . .
O6 S2 C6 107.0(3) . .
O5 S2 C6 109.3(3) . .
C12 S2 C6 107.1(3) . .
O9 S3 O8 115.5(3) . .
O9 S3 C16 106.9(3) . .
O8 S3 C16 110.2(3) . .
O9 S3 C22 107.4(3) . .
O8 S3 C22 109.7(3) . .
C16 S3 C22 106.7(3) . .
O12 S4 O11 115.2(3) . .
O12 S4 C32 107.3(3) . .
O11 S4 C32 110.0(3) . .
O12 S4 C26 107.8(3) . .
O11 S4 C26 111.1(3) . .
C32 S4 C26 104.8(3) . .
Co4 O1 Co2 148.2(2) . .
Co4 O1 Co1 86.28(17) . .
Co2 O1 Co1 84.14(18) . .
Co4 O1 Co3 85.60(17) . .
Co2 O1 Co3 85.35(17) . .
Co1 O1 Co3 145.5(2) . .
S1 O2 Co1 119.1(3) . .
C1 O4 Co1 130.5(4) . .
C1 O4 Co2 133.2(4) . .
Co1 O4 Co2 89.64(17) . .
S2 O5 Co2 120.5(3) . .
C11 O7 Co3 133.1(4) . .
C11 O7 Co2 133.3(4) . .
Co3 O7 Co2 93.47(18) . .
S3 O8 Co3 118.8(3) . .
C21 O10 Co3 132.1(4) . .
C21 O10 Co4 132.9(4) . .
Co3 O10 Co4 92.04(16) . .
S4 O11 Co4 120.4(3) . .
C31 O13 Co1 132.0(4) . .
C31 O13 Co4 134.5(4) . .
Co1 O13 Co4 93.49(17) . .
C41 O14 Co1 125.8(5) . .
C41 O15 Co2 128.4(5) . .
C55 O16 Co2 128.5(5) . .
C55 O17 Co3 127.5(5) . .
C54 O18 Co3 128.4(5) . 2_755
C54 O19 Co4 125.3(5) . 2_755
C68 O20 Co4 126.3(5) . 2_755
C68 O21 Co1 130.2(5) . 2_755
C49 N1 C53 119.3(8) . .
C49 N1 C48 119.9(9) . .
C53 N1 C48 120.8(9) . .
C58 N2 C59 120.4(6) . .
C58 N2 C61 120.8(7) . .
C59 N2 C61 118.6(8) . .
C69 N3 C70 138(3) . .
C69 N3 C71 108(3) . .
C70 N3 C71 112(3) . .
C72 N4 C73 129(2) . .
C72 N4 C74 116(2) . .
C73 N4 C74 115.3(15) . .
C75 N5 C77 122(2) . .
C75 N5 C76 123(2) . .
C77 N5 C76 115(2) . .
C79 N6 C80 126(2) . .
C79 N6 C78 117.2(13) . .
C80 N6 C78 116.2(13) . .
O4 C1 C2 124.5(6) . .
O4 C1 C6 122.4(6) . .
C2 C1 C6 113.1(6) . .
C3 C2 C1 122.5(6) . .
C3 C2 S1 115.8(5) . .
C1 C2 S1 121.7(5) . .
C2 C3 C4 122.2(6) . .
C2 C3 H3 118.9 . .
C4 C3 H3 118.9 . .
C5 C4 C3 116.4(7) . .
C5 C4 C7 123.8(6) . .
C3 C4 C7 119.8(6) . .
C6 C5 C4 122.2(7) . .
C6 C5 H5 118.9 . .
C4 C5 H5 118.9 . .
C5 C6 C1 123.6(6) . .
C5 C6 S2 115.1(5) . .
C1 C6 S2 121.3(5) . .
C8 C7 C10 110.9(9) . .
C8 C7 C9 108.4(8) . .
C10 C7 C9 106.1(8) . .
C8 C7 C4 110.4(7) . .
C10 C7 C4 108.8(7) . .
C9 C7 C4 112.1(7) . .
C7 C8 H8A 109.5 . .
C7 C8 H8B 109.5 . .
H8A C8 H8B 109.5 . .
C7 C8 H8C 109.5 . .
H8A C8 H8C 109.5 . .
H8B C8 H8C 109.5 . .
C7 C9 H9A 109.5 . .
C7 C9 H9B 109.5 . .
H9A C9 H9B 109.5 . .
C7 C9 H9C 109.5 . .
H9A C9 H9C 109.5 . .
H9B C9 H9C 109.5 . .
C7 C10 H10A 109.5 . .
C7 C10 H10B 109.5 . .
H10A C10 H10B 109.5 . .
C7 C10 H10C 109.5 . .
H10A C10 H10C 109.5 . .
H10B C10 H10C 109.5 . .
O7 C11 C12 123.6(6) . .
O7 C11 C16 123.3(6) . .
C12 C11 C16 113.1(6) . .
C13 C12 C11 122.7(6) . .
C13 C12 S2 114.2(5) . .
C11 C12 S2 123.0(5) . .
C12 C13 C14 123.4(7) . .
C12 C13 H13 118.3 . .
C14 C13 H13 118.3 . .
C15 C14 C13 114.8(7) . .
C15 C14 C17 124.5(7) . .
C13 C14 C17 120.6(7) . .
C14 C15 C16 124.0(6) . .
C14 C15 H15 118.0 . .
C16 C15 H15 118.0 . .
C15 C16 C11 121.9(6) . .
C15 C16 S3 114.9(5) . .
C11 C16 S3 123.2(5) . .
C18 C17 C20 112.4(10) . .
C18 C17 C19 109.5(9) . .
C20 C17 C19 109.0(10) . .
C18 C17 C14 110.4(8) . .
C20 C17 C14 107.6(7) . .
C19 C17 C14 107.8(7) . .
C17 C18 H18A 109.5 . .
C17 C18 H18B 109.5 . .
H18A C18 H18B 109.5 . .
C17 C18 H18C 109.5 . .
H18A C18 H18C 109.5 . .
H18B C18 H18C 109.5 . .
C17 C19 H19A 109.5 . .
C17 C19 H19B 109.5 . .
H19A C19 H19B 109.5 . .
C17 C19 H19C 109.5 . .
H19A C19 H19C 109.5 . .
H19B C19 H19C 109.5 . .
C17 C20 H20A 109.5 . .
C17 C20 H20B 109.5 . .
H20A C20 H20B 109.5 . .
C17 C20 H20C 109.5 . .
H20A C20 H20C 109.5 . .
H20B C20 H20C 109.5 . .
O10 C21 C22 123.5(5) . .
O10 C21 C26 122.9(6) . .
C22 C21 C26 113.6(5) . .
C23 C22 C21 122.6(6) . .
C23 C22 S3 114.9(5) . .
C21 C22 S3 122.5(5) . .
C22 C23 C24 122.0(6) . .
C22 C23 H23 119.0 . .
C24 C23 H23 119.0 . .
C25 C24 C23 115.3(6) . .
C25 C24 C27 122.8(6) . .
C23 C24 C27 121.9(6) . .
C26 C25 C24 123.5(6) . .
C26 C25 H25 118.3 . .
C24 C25 H25 118.3 . .
C25 C26 C21 123.0(6) . .
C25 C26 S4 114.7(5) . .
C21 C26 S4 122.2(5) . .
C28 C27 C29 112.3(11) . .
C28 C27 C30 112.9(11) . .
C29 C27 C30 100.2(10) . .
C28 C27 C24 113.5(8) . .
C29 C27 C24 107.4(8) . .
C30 C27 C24 109.7(7) . .
C27 C28 H28A 109.5 . .
C27 C28 H28B 109.5 . .
H28A C28 H28B 109.5 . .
C27 C28 H28C 109.5 . .
H28A C28 H28C 109.5 . .
H28B C28 H28C 109.5 . .
C27 C29 H29A 109.5 . .
C27 C29 H29B 109.5 . .
H29A C29 H29B 109.5 . .
C27 C29 H29C 109.5 . .
H29A C29 H29C 109.5 . .
H29B C29 H29C 109.5 . .
C27 C30 H30A 109.5 . .
C27 C30 H30B 109.5 . .
H30A C30 H30B 109.5 . .
C27 C30 H30C 109.5 . .
H30A C30 H30C 109.5 . .
H30B C30 H30C 109.5 . .
O13 C31 C32 122.8(6) . .
O13 C31 C36 124.0(5) . .
C32 C31 C36 113.1(5) . .
C33 C32 C31 123.6(6) . .
C33 C32 S4 114.0(5) . .
C31 C32 S4 122.4(5) . .
C32 C33 C34 121.5(6) . .
C32 C33 H33 119.3 . .
C34 C33 H33 119.3 . .
C35 C34 C33 116.5(6) . .
C35 C34 C37 123.4(6) . .
C33 C34 C37 120.0(6) . .
C34 C35 C36 122.9(7) . .
C34 C35 H35 118.5 . .
C36 C35 H35 118.5 . .
C35 C36 C31 122.3(6) . .
C35 C36 S1 114.4(5) . .
C31 C36 S1 123.3(4) . .
C40 C37 C39 107.7(8) . .
C40 C37 C38 109.2(10) . .
C39 C37 C38 111.1(8) . .
C40 C37 C34 110.6(6) . .
C39 C37 C34 112.2(7) . .
C38 C37 C34 106.1(6) . .
C37 C38 H38A 109.5 . .
C37 C38 H38B 109.5 . .
H38A C38 H38B 109.5 . .
C37 C38 H38C 109.5 . .
H38A C38 H38C 109.5 . .
H38B C38 H38C 109.5 . .
C37 C39 H39A 109.5 . .
C37 C39 H39B 109.5 . .
H39A C39 H39B 109.5 . .
C37 C39 H39C 109.5 . .
H39A C39 H39C 109.5 . .
H39B C39 H39C 109.5 . .
C37 C40 H40A 109.5 . .
C37 C40 H40B 109.5 . .
H40A C40 H40B 109.5 . .
C37 C40 H40C 109.5 . .
H40A C40 H40C 109.5 . .
H40B C40 H40C 109.5 . .
O15 C41 O14 125.3(7) . .
O15 C41 C42 119.5(7) . .
O14 C41 C42 115.2(7) . .
C43 C42 C47 119.8(8) . .
C43 C42 C41 120.6(7) . .
C47 C42 C41 119.5(7) . .
C42 C43 C44 119.1(10) . .
C42 C43 H43 120.4 . .
C44 C43 H43 120.4 . .
C45 C44 C43 120.6(10) . .
C45 C44 H44 119.7 . .
C43 C44 H44 119.7 . .
C46 C45 C44 119.5(8) . .
C46 C45 C48 121.6(8) . .
C44 C45 C48 118.9(8) . .
C45 C46 C47 122.2(8) . .
C45 C46 H46 118.9 . .
C47 C46 H46 118.9 . .
C46 C47 C42 118.7(9) . .
C46 C47 H47 120.7 . .
C42 C47 H47 120.7 . .
N1 C48 C45 109.7(7) . .
N1 C48 H48A 109.7 . .
C45 C48 H48A 109.7 . .
N1 C48 H48B 109.7 . .
C45 C48 H48B 109.7 . .
H48A C48 H48B 108.2 . .
N1 C49 C50 122.7(9) . .
N1 C49 H49 118.7 . .
C50 C49 H49 118.7 . .
C51 C50 C49 118.1(9) . .
C51 C50 H50 121.0 . .
C49 C50 H50 121.0 . .
C50 C51 C52 119.2(8) . .
C50 C51 C54 120.8(7) . .
C52 C51 C54 119.9(8) . .
C51 C52 C53 119.6(9) . .
C51 C52 H52 120.2 . .
C53 C52 H52 120.2 . .
N1 C53 C52 121.1(10) . .
N1 C53 H53 119.4 . .
C52 C53 H53 119.4 . .
O19 C54 O18 127.2(7) . .
O19 C54 C51 119.1(7) . .
O18 C54 C51 113.6(7) . .
O16 C55 O17 126.3(7) . .
O16 C55 C56 116.6(7) . .
O17 C55 C56 117.1(7) . .
C57 C56 C60 119.4(6) . .
C57 C56 C55 120.9(7) . .
C60 C56 C55 119.6(6) . .
C56 C57 C58 120.0(8) . .
C56 C57 H57 120.0 . .
C58 C57 H57 120.0 . .
N2 C58 C57 120.8(7) . .
N2 C58 H58 119.6 . .
C57 C58 H58 119.6 . .
N2 C59 C60 120.0(8) . .
N2 C59 H59 120.0 . .
C60 C59 H59 120.0 . .
C59 C60 C56 119.4(7) . .
C59 C60 H60 120.3 . .
C56 C60 H60 120.3 . .
N2 C61 C62 108.9(5) . .
N2 C61 H61A 109.9 . .
C62 C61 H61A 109.9 . .
N2 C61 H61B 109.9 . .
C62 C61 H61B 109.9 . .
H61A C61 H61B 108.3 . .
C63 C62 C67 119.1(7) . .
C63 C62 C61 122.1(7) . .
C67 C62 C61 118.8(7) . .
C62 C63 C64 121.0(8) . .
C62 C63 H63 119.5 . .
C64 C63 H63 119.5 . .
C63 C64 C65 120.8(8) . .
C63 C64 H64 119.6 . .
C65 C64 H64 119.6 . .
C66 C65 C64 117.3(7) . .
C66 C65 C68 121.5(8) . .
C64 C65 C68 121.3(7) . .
C65 C66 C67 120.0(9) . .
C65 C66 H66 120.0 . .
C67 C66 H66 120.0 . .
C62 C67 C66 121.6(9) . .
C62 C67 H67 119.2 . .
C66 C67 H67 119.2 . .
O20 C68 O21 124.7(7) . .
O20 C68 C65 119.6(7) . .
O21 C68 C65 115.7(7) . .
O22 C69 N3 142(4) . .
O22 C69 H69 108.9 . .
N3 C69 H69 108.9 . .
N3 C70 H70A 109.5 . .
N3 C70 H70B 109.5 . .
H70A C70 H70B 109.5 . .
N3 C70 H70C 109.5 . .
H70A C70 H70C 109.5 . .
H70B C70 H70C 109.5 . .
N3 C71 H71A 109.5 . .
N3 C71 H71B 109.5 . .
H71A C71 H71B 109.5 . .
N3 C71 H71C 109.5 . .
H71A C71 H71C 109.5 . .
H71B C71 H71C 109.5 . .
O23 C72 N4 145(4) . .
O23 C72 H72 107.6 . .
N4 C72 H72 107.6 . .
N4 C73 H73A 109.5 . .
N4 C73 H73B 109.5 . .
H73A C73 H73B 109.5 . .
N4 C73 H73C 109.5 . .
H73A C73 H73C 109.5 . .
H73B C73 H73C 109.5 . .
N4 C74 H74A 109.5 . .
N4 C74 H74B 109.5 . .
H74A C74 H74B 109.5 . .
N4 C74 H74C 109.5 . .
H74A C74 H74C 109.5 . .
H74B C74 H74C 109.5 . .
O24 C75 N5 148(3) . .
O24 C75 H75 105.9 . .
N5 C75 H75 105.9 . .
N5 C76 H76A 109.5 . .
N5 C76 H76B 109.5 . .
H76A C76 H76B 109.5 . .
N5 C76 H76C 109.5 . .
H76A C76 H76C 109.5 . .
H76B C76 H76C 109.5 . .
N5 C77 H77A 109.5 . .
N5 C77 H77B 109.5 . .
H77A C77 H77B 109.5 . .
N5 C77 H77C 109.5 . .
H77A C77 H77C 109.5 . .
H77B C77 H77C 109.5 . .
O25 C78 N6 119.1(18) . .
O25 C78 H78 120.4 . .
N6 C78 H78 120.4 . .
N6 C79 H79A 109.5 . .
N6 C79 H79B 109.5 . .
H79A C79 H79B 109.5 . .
N6 C79 H79C 109.5 . .
H79A C79 H79C 109.5 . .
H79B C79 H79C 109.5 . .
N6 C80 H80A 109.5 . .
N6 C80 H80B 109.5 . .
H80A C80 H80B 109.5 . .
N6 C80 H80C 109.5 . .
H80A C80 H80C 109.5 . .
H80B C80 H80C 109.5 . .

loop_
_geom_bond_atom_site_label_1
_geom_bond_atom_site_label_2
_geom_bond_distance
_geom_bond_site_symmetry_2
Co1 O14 2.034(5) .
Co1 O21 2.045(6) 2_755
Co1 O13 2.089(4) .
Co1 O4 2.114(5) .
Co1 O2 2.124(5) .
Co1 O1 2.250(5) .
Co2 O16 2.038(5) .
Co2 O15 2.076(5) .
Co2 O5 2.112(5) .
Co2 O7 2.112(4) .
Co2 O4 2.146(5) .
Co2 O1 2.232(5) .
Co3 O17 2.046(5) .
Co3 O18 2.049(6) 2_755
Co3 O7 2.082(5) .
Co3 O10 2.112(4) .
Co3 O8 2.142(5) .
Co3 O1 2.273(5) .
Co4 O20 2.074(5) 2_755
Co4 O19 2.073(6) 2_755
Co4 O13 2.111(5) .
Co4 O11 2.126(5) .
Co4 O10 2.134(4) .
Co4 O1 2.224(5) .
S1 O3 1.440(5) .
S1 O2 1.479(5) .
S1 C36 1.781(6) .
S1 C2 1.780(7) .
S2 O6 1.444(5) .
S2 O5 1.471(5) .
S2 C12 1.802(6) .
S2 C6 1.800(7) .
S3 O9 1.427(5) .
S3 O8 1.457(5) .
S3 C16 1.784(7) .
S3 C22 1.794(7) .
S4 O12 1.451(5) .
S4 O11 1.468(5) .
S4 C32 1.794(7) .
S4 C26 1.796(7) .
O4 C1 1.308(8) .
O7 C11 1.309(8) .
O10 C21 1.337(7) .
O13 C31 1.331(7) .
O14 C41 1.285(9) .
O15 C41 1.237(9) .
O16 C55 1.253(9) .
O17 C55 1.254(9) .
O18 C54 1.275(9) .
O18 Co3 2.049(6) 2_755
O19 C54 1.233(9) .
O19 Co4 2.073(6) 2_755
O20 C68 1.250(9) .
O20 Co4 2.074(5) 2_755
O21 C68 1.276(9) .
O21 Co1 2.045(6) 2_755
O22 C69 1.07(3) .
O23 C72 1.19(3) .
O24 C75 1.12(3) .
O25 C78 1.215(10) .
N1 C49 1.331(14) .
N1 C53 1.335(13) .
N1 C48 1.519(11) .
N2 C58 1.365(11) .
N2 C59 1.380(11) .
N2 C61 1.517(9) .
N3 C69 1.29(2) .
N3 C70 1.48(3) .
N3 C71 1.47(4) .
N4 C72 1.26(2) .
N4 C73 1.419(18) .
N4 C74 1.471(19) .
N5 C75 1.30(3) .
N5 C77 1.33(2) .
N5 C76 1.42(2) .
N6 C79 1.382(10) .
N6 C80 1.391(10) .
N6 C78 1.43(2) .
C1 C2 1.437(9) .
C1 C6 1.450(9) .
C2 C3 1.406(10) .
C3 C4 1.411(10) .
C3 H3 0.9300 .
C4 C5 1.400(10) .
C4 C7 1.575(10) .
C5 C6 1.383(10) .
C5 H5 0.9300 .
C7 C8 1.520(12) .
C7 C10 1.522(13) .
C7 C9 1.516(12) .
C8 H8A 0.9600 .
C8 H8B 0.9600 .
C8 H8C 0.9600 .
C9 H9A 0.9600 .
C9 H9B 0.9600 .
C9 H9C 0.9600 .
C10 H10A 0.9600 .
C10 H10B 0.9600 .
C10 H10C 0.9600 .
C11 C12 1.435(10) .
C11 C16 1.449(9) .
C12 C13 1.387(10) .
C13 C14 1.406(11) .
C13 H13 0.9300 .
C14 C15 1.385(11) .
C14 C17 1.592(11) .
C15 C16 1.394(10) .
C15 H15 0.9300 .
C17 C18 1.501(15) .
C17 C20 1.531(16) .
C17 C19 1.552(14) .
C18 H18A 0.9600 .
C18 H18B 0.9600 .
C18 H18C 0.9600 .
C19 H19A 0.9600 .
C19 H19B 0.9600 .
C19 H19C 0.9600 .
C20 H20A 0.9600 .
C20 H20B 0.9600 .
C20 H20C 0.9600 .
C21 C22 1.418(9) .
C21 C26 1.443(9) .
C22 C23 1.417(9) .
C23 C24 1.414(10) .
C23 H23 0.9300 .
C24 C25 1.395(10) .
C24 C27 1.549(10) .
C25 C26 1.374(9) .
C25 H25 0.9300 .
C27 C28 1.411(15) .
C27 C29 1.535(16) .
C27 C30 1.528(16) .
C28 H28A 0.9600 .
C28 H28B 0.9600 .
C28 H28C 0.9600 .
C29 H29A 0.9600 .
C29 H29B 0.9600 .
C29 H29C 0.9600 .
C30 H30A 0.9600 .
C30 H30B 0.9600 .
C30 H30C 0.9600 .
C31 C32 1.437(8) .
C31 C36 1.435(9) .
C32 C33 1.388(9) .
C33 C34 1.427(10) .
C33 H33 0.9300 .
C34 C35 1.367(10) .
C34 C37 1.591(9) .
C35 C36 1.418(9) .
C35 H35 0.9300 .
C37 C40 1.521(14) .
C37 C39 1.521(13) .
C37 C38 1.542(13) .
C38 H38A 0.9600 .
C38 H38B 0.9600 .
C38 H38C 0.9600 .
C39 H39A 0.9600 .
C39 H39B 0.9600 .
C39 H39C 0.9600 .
C40 H40A 0.9600 .
C40 H40B 0.9600 .
C40 H40C 0.9600 .
C41 C42 1.529(10) .
C42 C43 1.339(13) .
C42 C47 1.407(12) .
C43 C44 1.447(13) .
C43 H43 0.9300 .
C44 C45 1.346(14) .
C44 H44 0.9300 .
C45 C46 1.336(13) .
C45 C48 1.537(10) .
C46 C47 1.395(12) .
C46 H46 0.9300 .
C47 H47 0.9300 .
C48 H48A 0.9700 .
C48 H48B 0.9700 .
C49 C50 1.401(14) .
C49 H49 0.9300 .
C50 C51 1.383(12) .
C50 H50 0.9300 .
C51 C52 1.372(13) .
C51 C54 1.540(11) .
C52 C53 1.404(13) .
C52 H52 0.9300 .
C53 H53 0.9300 .
C55 C56 1.529(9) .
C56 C57 1.385(10) .
C56 C60 1.408(11) .
C57 C58 1.394(10) .
C57 H57 0.9300 .
C58 H58 0.9300 .
C59 C60 1.404(11) .
C59 H59 0.9300 .
C60 H60 0.9300 .
C61 C62 1.547(9) .
C61 H61A 0.9700 .
C61 H61B 0.9700 .
C62 C63 1.332(12) .
C62 C67 1.349(13) .
C63 C64 1.380(12) .
C63 H63 0.9300 .
C64 C65 1.395(12) .
C64 H64 0.9300 .
C65 C66 1.367(12) .
C65 C68 1.504(10) .
C66 C67 1.391(13) .
C66 H66 0.9300 .
C67 H67 0.9300 .
C69 H69 0.9300 .
C70 H70A 0.9600 .
C70 H70B 0.9600 .
C70 H70C 0.9600 .
C71 H71A 0.9600 .
C71 H71B 0.9600 .
C71 H71C 0.9600 .
C72 H72 0.9300 .
C73 H73A 0.9600 .
C73 H73B 0.9600 .
C73 H73C 0.9600 .
C74 H74A 0.9600 .
C74 H74B 0.9600 .
C74 H74C 0.9600 .
C75 H75 0.9300 .
C76 H76A 0.9600 .
C76 H76B 0.9600 .
C76 H76C 0.9600 .
C77 H77A 0.9600 .
C77 H77B 0.9600 .
C77 H77C 0.9600 .
C78 H78 0.9300 .
C79 H79A 0.9600 .
C79 H79B 0.9600 .
C79 H79C 0.9600 .
C80 H80A 0.9600 .
C80 H80B 0.9600 .
C80 H80C 0.9600 .
